data_7712012
loop_
_publ_author_name
'Kumar, Parasar'
'Ghule, Vikas D.'
'Dharavath, Srinivas'

_publ_section_title
;
 Facile synthesis of thermally stable
 tetrazolo[1,5-<i>b</i>][1,2,4]triazine substituted energetic materials:
 synthesis and characterization.
;
_journal_issue 3
_journal_name_full 'Dalton transactions (Cambridge, England : 2003)'
_journal_page_first 747
_journal_page_last 753
_journal_paper_doi 10.1039/d2dt03814e
_journal_volume 52
_journal_year 2023
_chemical_formula_moiety 'C4 H2 N7 O2, H2 O, C3 H7 N8'
_chemical_formula_sum 'C7 H11 N15 O3'
_chemical_formula_weight 353.31
_space_group_crystal_system triclinic
_space_group_IT_number 2
_space_group_name_Hall '-P 1'
_space_group_name_H-M_alt 'P -1'
_atom_sites_solution_hydrogens mixed
_atom_sites_solution_primary iterative
_audit_creation_date 2022-09-26
_audit_creation_method
;
Olex2 1.3
(compiled 2020.11.12 svn.r5f609507 for OlexSys, GUI svn.r6272)
;
_audit_update_record
;
2022-09-29 deposited with the CCDC.	2022-12-23 downloaded from the CCDC.
;
_cell_angle_alpha 105.143(6)
_cell_angle_beta 92.926(7)
_cell_angle_gamma 96.537(7)
_cell_formula_units_Z 2
_cell_length_a 6.6541(13)
_cell_length_b 9.5463(18)
_cell_length_c 10.9893(19)
_cell_measurement_reflns_used 4736
_cell_measurement_temperature 100
_cell_measurement_theta_max 28.28
_cell_measurement_theta_min 2.23
_cell_volume 667.1(2)
_computing_cell_refinement 'SAINT V8.40B (?, 2016)'
_computing_data_reduction 'SAINT V8.40B (?, 2016)'
_computing_molecular_graphics 'Olex2 1.3 (Dolomanov et al., 2009)'
_computing_publication_material 'Olex2 1.3 (Dolomanov et al., 2009)'
_computing_structure_refinement 'SHELXL 2018/3 (Sheldrick, 2015)'
_computing_structure_solution 'olex2.solve 1.3 (Bourhis et al., 2015)'
_diffrn_ambient_temperature 100
_diffrn_measured_fraction_theta_full 0.999
_diffrn_measured_fraction_theta_max 0.998
_diffrn_measurement_device_type 'Bruker APEX-II CCD'
_diffrn_measurement_method '\f and \w scans'
_diffrn_radiation_type MoK\a
_diffrn_radiation_wavelength 0.71073
_diffrn_reflns_av_R_equivalents 0.0411
_diffrn_reflns_av_unetI/netI 0.0399
_diffrn_reflns_Laue_measured_fraction_full 0.999
_diffrn_reflns_Laue_measured_fraction_max 0.998
_diffrn_reflns_limit_h_max 8
_diffrn_reflns_limit_h_min -8
_diffrn_reflns_limit_k_max 10
_diffrn_reflns_limit_k_min -12
_diffrn_reflns_limit_l_max 14
_diffrn_reflns_limit_l_min -14
_diffrn_reflns_number 11300
_diffrn_reflns_point_group_measured_fraction_full 0.999
_diffrn_reflns_point_group_measured_fraction_max 0.998
_diffrn_reflns_theta_full 25.242
_diffrn_reflns_theta_max 28.354
_diffrn_reflns_theta_min 1.927
_diffrn_source_current 1.0
_diffrn_source_power 0.05
_diffrn_source_voltage 50.0
_diffrn_standards_number 0
_exptl_absorpt_coefficient_mu 0.144
_exptl_absorpt_correction_T_max 0.7457
_exptl_absorpt_correction_T_min 0.6739
_exptl_absorpt_correction_type none
_exptl_absorpt_process_details
;
SADABS-2016/2 (Bruker,2016/2) was used for absorption correction.
wR2(int) was 0.1088 before and 0.0542 after correction.
The Ratio of minimum to maximum transmission is 0.9037.
The \l/2 correction factor is Not present.
;
_exptl_crystal_colour 'clear light yellow'
_exptl_crystal_colour_lustre clear
_exptl_crystal_colour_modifier light
_exptl_crystal_colour_primary yellow
_exptl_crystal_density_diffrn 1.759
_exptl_crystal_description irregular
_exptl_crystal_F_000 364
_exptl_crystal_size_max 0.3
_exptl_crystal_size_mid 0.25
_exptl_crystal_size_min 0.2
_refine_diff_density_max 0.340
_refine_diff_density_min -0.297
_refine_diff_density_rms 0.057
_refine_ls_extinction_method none
_refine_ls_goodness_of_fit_ref 1.038
_refine_ls_hydrogen_treatment constr
_refine_ls_matrix_type full
_refine_ls_number_parameters 230
_refine_ls_number_reflns 3323
_refine_ls_number_restraints 0
_refine_ls_restrained_S_all 1.038
_refine_ls_R_factor_all 0.0496
_refine_ls_R_factor_gt 0.0386
_refine_ls_shift/su_max 0.001
_refine_ls_shift/su_mean 0.000
_refine_ls_structure_factor_coef Fsqd
_refine_ls_weighting_details 'w=1/[\s^2^(Fo^2^)+(0.0466P)^2^+0.2946P] where P=(Fo^2^+2Fc^2^)/3'
_refine_ls_weighting_scheme calc
_refine_ls_wR_factor_gt 0.0964
_refine_ls_wR_factor_ref 0.1034
_reflns_Friedel_coverage 0.000
_reflns_number_gt 2760
_reflns_number_total 3323
_reflns_threshold_expression 'I > 2\s(I)'
_cod_data_source_file d2dt03814e2.cif
_cod_data_source_block 6sepb_o_0m_a
_cod_depositor_comments 'Adding full bibliography for 7712010--7712013.cif.'
_cod_database_code 7712012
_shelx_shelxl_version_number 2018/3
_shelx_space_group_comment
;
The symmetry employed for this shelxl refinement is uniquely defined
by the following loop, which should always be used as a source of
symmetry information in preference to the above space-group names.
They are only intended as comments.
;
_shelx_estimated_absorpt_t_max 0.972
_shelx_estimated_absorpt_t_min 0.958
_olex2_refinement_description
;
1. Fixed Uiso
 At 1.2 times of:
  All N(H) groups, All N(H,H) groups
 At 1.5 times of:
  All O(H,H) groups
2.a Free rotating group:
 O002(H00A,H00B)
2.b Rotating group:
 N22(H22A,H22B)
2.c Aromatic/amide H refined with riding coordinates:
 N8(H8), N11(H11), N18(H18)
2.d X=CH2 refined with riding coordinates:
 N24(H24A,H24B), N17(H17A,H17B)
;
_olex2_submission_special_instructions 'No special instructions were received'

loop_
_space_group_symop_operation_xyz
'x, y, z'
'-x, -y, -z'

loop_
_atom_site_label
_atom_site_type_symbol
_atom_site_fract_x
_atom_site_fract_y
_atom_site_fract_z
_atom_site_U_iso_or_equiv
_atom_site_adp_type
_atom_site_occupancy
_atom_site_site_symmetry_order
_atom_site_calc_flag
_atom_site_refinement_flags_posn
_atom_site_refinement_flags_adp
_atom_site_refinement_flags_occupancy
_atom_site_disorder_assembly
_atom_site_disorder_group
O13 O 0.34495(16) 0.92780(11) 0.70701(9) 0.0178(2) Uani 1 1 d . . . . .
O002 O 0.58482(18) 1.20563(12) 0.54954(10) 0.0207(2) Uani 1 1 d G . . . .
H00A H 0.604939 1.142727 0.482270 0.031 Uiso 1 1 d G U . . .
H00B H 0.631006 1.287487 0.537971 0.031 Uiso 1 1 d G U . . .
O10 O 0.52397(17) 1.42241(11) 0.83682(10) 0.0191(2) Uani 1 1 d . . . . .
N21 N 0.22418(18) 0.28748(13) 0.39723(11) 0.0134(2) Uani 1 1 d . . . . .
N15 N 0.12996(18) 0.33873(13) 0.58678(11) 0.0131(2) Uani 1 1 d . . . . .
N8 N 0.40792(18) 1.30118(13) 0.97770(11) 0.0147(3) Uani 1 1 d . . . . .
H8 H 0.428283 1.383342 1.038662 0.018 Uiso 1 1 calc R U . . .
N11 N 0.42439(19) 1.17562(13) 0.76837(11) 0.0147(2) Uani 1 1 d . . . . .
H11 H 0.449206 1.175825 0.690519 0.018 Uiso 1 1 calc R U . . .
N2 N 0.20573(18) 0.93135(13) 1.08306(11) 0.0139(2) Uani 1 1 d . . . . .
N7 N 0.33108(18) 1.17930(13) 1.00815(11) 0.0138(2) Uani 1 1 d . . . . .
N14 N 0.08506(18) 0.18689(12) 0.54490(11) 0.0140(2) Uani 1 1 d . . . . .
N3 N 0.12314(18) 0.79571(13) 1.08163(11) 0.0149(3) Uani 1 1 d . . . . .
N19 N 0.24979(18) 0.54449(13) 0.53946(11) 0.0143(2) Uani 1 1 d . . . . .
N4 N 0.08907(19) 0.71471(13) 0.96393(11) 0.0163(3) Uani 1 1 d . . . . .
N18 N 0.17929(18) 0.56976(13) 0.66147(11) 0.0139(2) Uani 1 1 d . . . . .
H18 H 0.182773 0.657655 0.713412 0.017 Uiso 1 1 calc R U . . .
N5 N 0.14906(19) 0.79507(13) 0.88437(11) 0.0155(3) Uani 1 1 d . . . . .
N24 N 0.14793(19) 0.03008(13) 0.34998(11) 0.0172(3) Uani 1 1 d . . . . .
H24A H 0.102095 -0.049018 0.372209 0.021 Uiso 1 1 calc R U . . .
H24B H 0.193066 0.022130 0.274901 0.021 Uiso 1 1 calc R U . . .
N17 N 0.0291(2) 0.43043(13) 0.79493(11) 0.0177(3) Uani 1 1 d . . . . .
H17A H 0.020312 0.507859 0.857802 0.021 Uiso 1 1 calc R U . . .
H17B H -0.013648 0.342338 0.801758 0.021 Uiso 1 1 calc R U . . .
N22 N 0.3098(2) 0.29817(14) 0.28591(11) 0.0176(3) Uani 1 1 d . . . . .
H22A H 0.414633 0.251216 0.275804 0.021 Uiso 1 1 d R U . . .
H22B H 0.222174 0.260289 0.220985 0.021 Uiso 1 1 d R U . . .
C20 C 0.2138(2) 0.40184(15) 0.50060(13) 0.0131(3) Uani 1 1 d . . . . .
C6 C 0.3020(2) 1.05599(15) 0.92080(12) 0.0120(3) Uani 1 1 d . . . . .
C23 C 0.1490(2) 0.16095(15) 0.42943(13) 0.0130(3) Uani 1 1 d . . . . .
C16 C 0.1065(2) 0.44642(15) 0.69029(13) 0.0134(3) Uani 1 1 d . . . . .
C9 C 0.4570(2) 1.30776(15) 0.85956(13) 0.0147(3) Uani 1 1 d . . . . .
C1 C 0.2197(2) 0.92729(15) 0.96062(12) 0.0123(3) Uani 1 1 d . . . . .
C12 C 0.3561(2) 1.04370(15) 0.78975(13) 0.0135(3) Uani 1 1 d . . . . .

loop_
_atom_site_aniso_label
_atom_site_aniso_U_11
_atom_site_aniso_U_22
_atom_site_aniso_U_33
_atom_site_aniso_U_23
_atom_site_aniso_U_13
_atom_site_aniso_U_12
O13 0.0233(5) 0.0166(5) 0.0123(5) 0.0011(4) 0.0052(4) 0.0022(4)
O002 0.0297(6) 0.0163(5) 0.0165(5) 0.0045(4) 0.0095(4) 0.0013(5)
O10 0.0255(6) 0.0147(5) 0.0182(5) 0.0062(4) 0.0060(4) 0.0006(4)
N21 0.0184(6) 0.0116(6) 0.0101(5) 0.0022(4) 0.0042(4) 0.0014(4)
N15 0.0166(6) 0.0105(5) 0.0117(5) 0.0019(4) 0.0037(4) 0.0007(4)
N8 0.0197(6) 0.0108(6) 0.0124(6) 0.0016(4) 0.0035(5) -0.0005(5)
N11 0.0191(6) 0.0157(6) 0.0095(5) 0.0035(4) 0.0031(4) 0.0024(5)
N2 0.0167(6) 0.0120(6) 0.0133(6) 0.0039(4) 0.0026(5) 0.0017(4)
N7 0.0151(6) 0.0124(6) 0.0140(6) 0.0038(4) 0.0029(4) 0.0014(4)
N14 0.0184(6) 0.0088(5) 0.0132(5) 0.0001(4) 0.0045(5) 0.0007(4)
N3 0.0183(6) 0.0117(6) 0.0146(6) 0.0029(4) 0.0034(5) 0.0019(5)
N19 0.0189(6) 0.0127(6) 0.0107(5) 0.0017(4) 0.0036(4) 0.0025(5)
N4 0.0199(6) 0.0138(6) 0.0150(6) 0.0030(5) 0.0050(5) 0.0018(5)
N18 0.0193(6) 0.0111(5) 0.0108(5) 0.0014(4) 0.0048(4) 0.0020(5)
N5 0.0196(6) 0.0124(6) 0.0145(6) 0.0035(5) 0.0032(5) 0.0016(5)
N24 0.0261(7) 0.0107(6) 0.0138(6) 0.0013(5) 0.0078(5) 0.0002(5)
N17 0.0258(7) 0.0119(6) 0.0142(6) 0.0011(5) 0.0091(5) 0.0001(5)
N22 0.0232(7) 0.0190(6) 0.0107(5) 0.0040(5) 0.0068(5) 0.0015(5)
C20 0.0137(6) 0.0144(6) 0.0116(6) 0.0043(5) 0.0022(5) 0.0016(5)
C6 0.0124(6) 0.0123(6) 0.0113(6) 0.0027(5) 0.0020(5) 0.0024(5)
C23 0.0129(6) 0.0139(7) 0.0124(6) 0.0039(5) 0.0020(5) 0.0016(5)
C16 0.0149(6) 0.0120(6) 0.0121(6) 0.0008(5) 0.0018(5) 0.0022(5)
C9 0.0145(6) 0.0154(7) 0.0148(6) 0.0042(5) 0.0021(5) 0.0036(5)
C1 0.0127(6) 0.0135(6) 0.0107(6) 0.0023(5) 0.0027(5) 0.0037(5)
C12 0.0129(6) 0.0154(7) 0.0119(6) 0.0029(5) 0.0010(5) 0.0021(5)

loop_
_atom_type_symbol
_atom_type_description
_atom_type_scat_dispersion_real
_atom_type_scat_dispersion_imag
_atom_type_scat_source
C C 0.0033 0.0016 'International Tables Vol C Tables 4.2.6.8 and 6.1.1.4'
H H 0.0000 0.0000 'International Tables Vol C Tables 4.2.6.8 and 6.1.1.4'
N N 0.0061 0.0033 'International Tables Vol C Tables 4.2.6.8 and 6.1.1.4'
O O 0.0106 0.0060 'International Tables Vol C Tables 4.2.6.8 and 6.1.1.4'

loop_
_geom_angle_atom_site_label_1
_geom_angle_atom_site_label_2
_geom_angle_atom_site_label_3
_geom_angle
_geom_angle_site_symmetry_1
_geom_angle_site_symmetry_3
_geom_angle_publ_flag
H00A O002 H00B 104.6 . . ?
C20 N21 N22 125.42(12) . . ?
C20 N21 C23 106.56(11) . . ?
C23 N21 N22 127.83(11) . . ?
C20 N15 N14 114.30(11) . . ?
C16 N15 N14 137.70(12) . . ?
C16 N15 C20 107.94(12) . . ?
N7 N8 H8 117.3 . . ?
N7 N8 C9 125.35(12) . . ?
C9 N8 H8 117.3 . . ?
C9 N11 H11 117.5 . . ?
C12 N11 H11 117.5 . . ?
C12 N11 C9 124.94(12) . . ?
N3 N2 C1 104.79(11) . . ?
C6 N7 N8 118.84(12) . . ?
C23 N14 N15 101.15(11) . . ?
N4 N3 N2 109.41(11) . . ?
C20 N19 N18 100.77(11) . . ?
N3 N4 N5 109.75(11) . . ?
N19 N18 H18 123.3 . . ?
C16 N18 N19 113.34(11) . . ?
C16 N18 H18 123.3 . . ?
C1 N5 N4 104.38(11) . . ?
H24A N24 H24B 120.0 . . ?
C23 N24 H24A 120.0 . . ?
C23 N24 H24B 120.0 . . ?
H17A N17 H17B 120.0 . . ?
C16 N17 H17A 120.0 . . ?
C16 N17 H17B 120.0 . . ?
N21 N22 H22A 110.0 . . ?
N21 N22 H22B 110.3 . . ?
H22A N22 H22B 108.4 . . ?
N15 C20 N21 104.54(12) . . ?
N19 C20 N21 141.62(13) . . ?
N19 C20 N15 113.78(12) . . ?
N7 C6 C1 116.03(12) . . ?
N7 C6 C12 122.35(13) . . ?
C1 C6 C12 121.57(12) . . ?
N14 C23 N21 113.43(12) . . ?
N24 C23 N21 121.02(12) . . ?
N24 C23 N14 125.54(13) . . ?
N18 C16 N15 104.17(12) . . ?
N17 C16 N15 126.70(13) . . ?
N17 C16 N18 129.13(13) . . ?
O10 C9 N8 122.56(13) . . ?
O10 C9 N11 122.69(13) . . ?
N8 C9 N11 114.75(12) . . ?
N2 C1 C6 122.11(12) . . ?
N5 C1 N2 111.67(12) . . ?
N5 C1 C6 126.21(12) . . ?
O13 C12 N11 122.08(13) . . ?
O13 C12 C6 124.32(13) . . ?
N11 C12 C6 113.59(12) . . ?

loop_
_geom_bond_atom_site_label_1
_geom_bond_atom_site_label_2
_geom_bond_distance
_geom_bond_site_symmetry_2
_geom_bond_publ_flag
O13 C12 1.2269(17) . ?
O002 H00A 0.8494 . ?
O002 H00B 0.8500 . ?
O10 C9 1.2255(18) . ?
N21 N22 1.3980(16) . ?
N21 C20 1.3654(18) . ?
N21 C23 1.3922(18) . ?
N15 N14 1.3932(16) . ?
N15 C20 1.3589(18) . ?
N15 C16 1.3486(17) . ?
N8 H8 0.8800 . ?
N8 N7 1.3463(16) . ?
N8 C9 1.3703(18) . ?
N11 H11 0.8800 . ?
N11 C9 1.3775(18) . ?
N11 C12 1.3722(19) . ?
N2 N3 1.3437(17) . ?
N2 C1 1.3442(17) . ?
N7 C6 1.2975(18) . ?
N14 C23 1.3295(18) . ?
N3 N4 1.3152(17) . ?
N19 N18 1.4131(16) . ?
N19 C20 1.3060(19) . ?
N4 N5 1.3523(17) . ?
N18 H18 0.8800 . ?
N18 C16 1.3424(18) . ?
N5 C1 1.3372(18) . ?
N24 H24A 0.8800 . ?
N24 H24B 0.8800 . ?
N24 C23 1.3231(18) . ?
N17 H17A 0.8800 . ?
N17 H17B 0.8800 . ?
N17 C16 1.3209(18) . ?
N22 H22A 0.8677 . ?
N22 H22B 0.8686 . ?
C6 C1 1.4675(19) . ?
C6 C12 1.4803(19) . ?

loop_
_geom_torsion_atom_site_label_1
_geom_torsion_atom_site_label_2
_geom_torsion_atom_site_label_3
_geom_torsion_atom_site_label_4
_geom_torsion
_geom_torsion_site_symmetry_1
_geom_torsion_site_symmetry_2
_geom_torsion_site_symmetry_3
_geom_torsion_site_symmetry_4
_geom_torsion_publ_flag
N15 N14 C23 N21 -1.79(15) . . . . ?
N15 N14 C23 N24 177.12(14) . . . . ?
N8 N7 C6 C1 179.47(11) . . . . ?
N8 N7 C6 C12 1.9(2) . . . . ?
N2 N3 N4 N5 0.16(15) . . . . ?
N7 N8 C9 O10 178.93(13) . . . . ?
N7 N8 C9 N11 -0.8(2) . . . . ?
N7 C6 C1 N2 -10.4(2) . . . . ?
N7 C6 C1 N5 169.05(13) . . . . ?
N7 C6 C12 O13 174.42(14) . . . . ?
N7 C6 C12 N11 -4.60(19) . . . . ?
N14 N15 C20 N21 0.26(16) . . . . ?
N14 N15 C20 N19 178.11(12) . . . . ?
N14 N15 C16 N18 -177.20(15) . . . . ?
N14 N15 C16 N17 2.9(3) . . . . ?
N3 N2 C1 N5 0.03(15) . . . . ?
N3 N2 C1 C6 179.56(12) . . . . ?
N3 N4 N5 C1 -0.13(15) . . . . ?
N19 N18 C16 N15 0.30(16) . . . . ?
N19 N18 C16 N17 -179.82(14) . . . . ?
N4 N5 C1 N2 0.06(15) . . . . ?
N4 N5 C1 C6 -179.44(13) . . . . ?
N18 N19 C20 N21 176.33(19) . . . . ?
N18 N19 C20 N15 -0.31(15) . . . . ?
N22 N21 C20 N15 -176.65(12) . . . . ?
N22 N21 C20 N19 6.5(3) . . . . ?
N22 N21 C23 N14 177.27(13) . . . . ?
N22 N21 C23 N24 -1.7(2) . . . . ?
C20 N21 C23 N14 2.07(16) . . . . ?
C20 N21 C23 N24 -176.89(13) . . . . ?
C20 N15 N14 C23 0.93(15) . . . . ?
C20 N15 C16 N18 -0.47(15) . . . . ?
C20 N15 C16 N17 179.64(14) . . . . ?
C20 N19 N18 C16 0.00(15) . . . . ?
C23 N21 C20 N15 -1.30(15) . . . . ?
C23 N21 C20 N19 -178.13(19) . . . . ?
C16 N15 N14 C23 177.51(16) . . . . ?
C16 N15 C20 N21 -177.32(11) . . . . ?
C16 N15 C20 N19 0.53(17) . . . . ?
C9 N8 N7 C6 1.0(2) . . . . ?
C9 N11 C12 O13 -174.13(14) . . . . ?
C9 N11 C12 C6 4.9(2) . . . . ?
C1 N2 N3 N4 -0.12(14) . . . . ?
C1 C6 C12 O13 -3.0(2) . . . . ?
C1 C6 C12 N11 177.95(12) . . . . ?
C12 N11 C9 O10 177.77(13) . . . . ?
C12 N11 C9 N8 -2.5(2) . . . . ?
C12 C6 C1 N2 167.21(12) . . . . ?
C12 C6 C1 N5 -13.3(2) . . . . ?
